data_7218834
loop_
_publ_author_name
'Dinda, Joydev'
'Nandy, Abhishek'
'Rana, Bidyut Kumar'
'Bertolasi, Valerio'
'Saha, Krishna Das'
'Bielawski, Christopher W.'

_publ_section_title
;
 Cytotoxicity of silver(i), gold(i) and gold(iii) complexes of a pyridine
 wingtip substituted annelated N-heterocyclic carbene
;
_journal_issue 105
_journal_name_full 'RSC Adv.'
_journal_page_first 60776
_journal_paper_doi 10.1039/C4RA09591J
_journal_volume 4
_journal_year 2014
_chemical_formula_sum 'C13 H11 Ag Cl N3'
_chemical_formula_weight 352.57
_chemical_name_systematic
;
 ?
;
_space_group_IT_number 2
_symmetry_space_group_name_Hall '-P 1'
_symmetry_space_group_name_H-M 'P -1'
_atom_sites_solution_hydrogens geom
_atom_sites_solution_primary direct
_atom_sites_solution_secondary difmap
_audit_creation_method SHELXL-97
_cell_angle_alpha 83.312(5)
_cell_angle_beta 72.451(8)
_cell_angle_gamma 87.187(8)
_cell_formula_units_Z 2
_cell_length_a 7.460(3)
_cell_length_b 9.046(4)
_cell_length_c 9.952(4)
_cell_measurement_temperature 293(2)
_cell_volume 635.9(5)
_computing_structure_refinement 'SHELXL-97 (Sheldrick, 1997)'
_diffrn_ambient_temperature 293(2)
_diffrn_measured_fraction_theta_full 0.997
_diffrn_measured_fraction_theta_max 0.997
_diffrn_radiation_monochromator graphite
_diffrn_radiation_source 'fine-focus sealed tube'
_diffrn_radiation_type MoK\a
_diffrn_radiation_wavelength 0.71073
_diffrn_reflns_av_R_equivalents 0.0237
_diffrn_reflns_av_sigmaI/netI 0.0259
_diffrn_reflns_limit_h_max 8
_diffrn_reflns_limit_h_min -8
_diffrn_reflns_limit_k_max 10
_diffrn_reflns_limit_k_min -10
_diffrn_reflns_limit_l_max 11
_diffrn_reflns_limit_l_min -11
_diffrn_reflns_number 6012
_diffrn_reflns_theta_full 25.00
_diffrn_reflns_theta_max 25.00
_diffrn_reflns_theta_min 2.16
_exptl_absorpt_coefficient_mu 5.160
_exptl_crystal_density_diffrn 2.669
_exptl_crystal_density_method 'not measured'
_exptl_crystal_F_000 468
_refine_diff_density_max 0.680
_refine_diff_density_min -0.578
_refine_diff_density_rms 0.092
_refine_ls_extinction_method none
_refine_ls_goodness_of_fit_ref 1.068
_refine_ls_hydrogen_treatment mixed
_refine_ls_matrix_type full
_refine_ls_number_parameters 164
_refine_ls_number_reflns 2226
_refine_ls_number_restraints 0
_refine_ls_restrained_S_all 1.068
_refine_ls_R_factor_all 0.0291
_refine_ls_R_factor_gt 0.0275
_refine_ls_shift/su_max 0.024
_refine_ls_shift/su_mean 0.004
_refine_ls_structure_factor_coef Fsqd
_refine_ls_weighting_details 'calc w=1/[\s^2^(Fo^2^)+(0.0455P)^2^+0.5315P] where P=(Fo^2^+2Fc^2^)/3'
_refine_ls_weighting_scheme calc
_refine_ls_wR_factor_gt 0.0784
_refine_ls_wR_factor_ref 0.0796
_reflns_number_gt 2101
_reflns_number_total 2226
_reflns_threshold_expression >2sigma(I)
_cod_data_source_file c4ra09591j2.cif
_cod_data_source_block test3_edited
_cod_original_cell_volume 636.0(4)
_cod_database_code 7218834

loop_
_symmetry_equiv_pos_as_xyz
'x, y, z'
'-x, -y, -z'

loop_
_atom_site_label
_atom_site_type_symbol
_atom_site_fract_x
_atom_site_fract_y
_atom_site_fract_z
_atom_site_U_iso_or_equiv
_atom_site_adp_type
_atom_site_occupancy
_atom_site_symmetry_multiplicity
_atom_site_calc_flag
_atom_site_refinement_flags
Ag1 Ag 0.61853(4) 0.63335(3) 0.59903(3) 0.04715(13) Uani 1 1 d .
Cl1 Cl 0.68068(12) 0.61160(10) 0.35528(8) 0.0465(2) Uani 1 1 d .
N2 N 0.7326(3) 0.7801(3) 0.8294(3) 0.0356(6) Uani 1 1 d .
N1 N 0.4612(4) 0.6847(3) 0.9157(3) 0.0362(6) Uani 1 1 d .
C9 C 0.9101(4) 0.8225(4) 0.7301(3) 0.0372(7) Uani 1 1 d .
C10 C 0.9555(5) 0.9621(3) 0.7225(3) 0.0371(7) Uani 1 1 d .
H16 H 0.8761 1.0282 0.7788 0.044 Uiso 1 1 calc R
C2 C 0.2920(5) 0.6117(4) 0.9399(4) 0.0464(8) Uani 1 1 d .
H2 H 0.2686 0.5659 0.8681 0.056 Uiso 1 1 calc R
C6 C 0.4967(4) 0.7530(3) 1.0245(3) 0.0371(7) Uani 1 1 d .
C1 C 0.6052(4) 0.7007(4) 0.7948(3) 0.0380(7) Uani 1 1 d .
C5 C 0.3584(5) 0.7476(4) 1.1574(4) 0.0453(8) Uani 1 1 d .
H5 H 0.3797 0.7926 1.2304 0.054 Uiso 1 1 calc R
C4 C 0.1962(5) 0.6778(4) 1.1789(4) 0.0502(8) Uani 1 1 d .
H4 H 0.1046 0.6746 1.2665 0.060 Uiso 1 1 calc R
C3 C 0.1650(5) 0.6083(5) 1.0662(4) 0.0515(9) Uani 1 1 d .
H3 H 0.0526 0.5593 1.0820 0.062 Uiso 1 1 calc R
C7 C 0.6703(4) 0.8144(3) 0.9680(3) 0.0362(7) Uani 1 1 d .
C8 C 0.7777(6) 0.8966(4) 1.0386(4) 0.0495(8) Uani 1 1 d .
H8A H 0.7690 1.0015 1.0115 0.074 Uiso 1 1 calc R
H8B H 0.9071 0.8650 1.0103 0.074 Uiso 1 1 calc R
H8C H 0.7262 0.8765 1.1396 0.074 Uiso 1 1 calc R
N3 N 1.0217(5) 0.7179(4) 0.6506(4) 0.0591(8) Uani 1 1 d .
C11 C 1.1197(6) 1.0057(5) 0.6310(4) 0.0600(10) Uani 1 1 d .
H11 H 1.1547 1.1040 0.6257 0.072 Uiso 1 1 calc R
C13 C 1.1899(5) 0.7674(5) 0.5551(4) 0.0528(9) Uani 1 1 d .
H13 H 1.2693 0.7017 0.4983 0.063 Uiso 1 1 calc R
C12 C 1.2396(5) 0.9128(5) 0.5443(4) 0.0587(10) Uani 1 1 d .
H12 H 1.3517 0.9477 0.4799 0.070 Uiso 1 1 calc R

loop_
_atom_site_aniso_label
_atom_site_aniso_U_11
_atom_site_aniso_U_22
_atom_site_aniso_U_33
_atom_site_aniso_U_23
_atom_site_aniso_U_13
_atom_site_aniso_U_12
Ag1 0.05163(19) 0.0571(2) 0.03635(18) -0.01784(12) -0.01384(12) -0.00006(13)
Cl1 0.0501(5) 0.0550(5) 0.0321(4) -0.0094(3) -0.0052(3) -0.0131(4)
N2 0.0354(13) 0.0380(13) 0.0347(14) -0.0079(11) -0.0101(11) -0.0052(11)
N1 0.0356(13) 0.0412(14) 0.0344(14) -0.0117(11) -0.0107(11) -0.0053(11)
C9 0.0335(15) 0.0450(17) 0.0346(16) -0.0051(13) -0.0115(13) -0.0030(13)
C10 0.0426(17) 0.0310(15) 0.0360(16) -0.0066(12) -0.0067(13) -0.0096(12)
C2 0.0387(17) 0.059(2) 0.0452(19) -0.0119(16) -0.0145(15) -0.0113(15)
C6 0.0391(16) 0.0394(16) 0.0360(16) -0.0089(13) -0.0137(13) -0.0026(13)
C1 0.0368(16) 0.0428(17) 0.0345(16) -0.0094(13) -0.0084(13) -0.0047(13)
C5 0.0490(19) 0.0517(19) 0.0357(17) -0.0125(15) -0.0101(15) -0.0020(15)
C4 0.0420(18) 0.061(2) 0.0413(19) -0.0095(16) -0.0016(15) -0.0044(16)
C3 0.0361(17) 0.068(2) 0.050(2) -0.0114(18) -0.0083(15) -0.0140(16)
C7 0.0381(16) 0.0389(16) 0.0331(16) -0.0069(13) -0.0107(13) -0.0058(12)
C8 0.057(2) 0.054(2) 0.0430(19) -0.0088(16) -0.0198(16) -0.0175(16)
N3 0.0535(19) 0.065(2) 0.055(2) -0.0059(16) -0.0111(15) -0.0009(15)
C11 0.069(3) 0.056(2) 0.056(2) 0.0004(19) -0.019(2) -0.028(2)
C13 0.0393(18) 0.067(2) 0.047(2) -0.0055(18) -0.0054(15) 0.0034(16)
C12 0.0420(19) 0.085(3) 0.045(2) 0.004(2) -0.0086(16) -0.0186(19)

loop_
_atom_type_symbol
_atom_type_description
_atom_type_scat_dispersion_real
_atom_type_scat_dispersion_imag
_atom_type_scat_source
C C 0.0033 0.0016 'International Tables Vol C Tables 4.2.6.8 and 6.1.1.4'
H H 0.0000 0.0000 'International Tables Vol C Tables 4.2.6.8 and 6.1.1.4'
N N 0.0061 0.0033 'International Tables Vol C Tables 4.2.6.8 and 6.1.1.4'
Cl Cl 0.1484 0.1585 'International Tables Vol C Tables 4.2.6.8 and 6.1.1.4'
Ag Ag -0.8971 1.1015 'International Tables Vol C Tables 4.2.6.8 and 6.1.1.4'

loop_
_geom_angle_atom_site_label_1
_geom_angle_atom_site_label_2
_geom_angle_atom_site_label_3
_geom_angle
C1 Ag1 Cl1 165.37(9)
C1 N2 C7 112.8(3)
C1 N2 C9 122.4(3)
C7 N2 C9 124.9(3)
C1 N1 C2 127.8(3)
C1 N1 C6 112.0(3)
C2 N1 C6 120.2(3)
C10 C9 N3 124.4(3)
C10 C9 N2 115.8(3)
N3 C9 N2 119.8(3)
C9 C10 C11 117.4(3)
C3 C2 N1 119.4(3)
C7 C6 C5 135.1(3)
C7 C6 N1 106.1(3)
C5 C6 N1 118.9(3)
N1 C1 N2 103.4(3)
N1 C1 Ag1 127.7(2)
N2 C1 Ag1 128.7(2)
C4 C5 C6 120.3(3)
C5 C4 C3 119.5(3)
C2 C3 C4 121.7(3)
C6 C7 N2 105.8(3)
C6 C7 C8 128.4(3)
N2 C7 C8 125.8(3)
C13 N3 C9 116.6(3)
C10 C11 C12 123.3(4)
C12 C13 N3 120.1(4)
C13 C12 C11 118.2(3)

loop_
_geom_bond_atom_site_label_1
_geom_bond_atom_site_label_2
_geom_bond_distance
Ag1 C1 2.081(3)
Ag1 Cl1 2.3585(12)
N2 C1 1.364(4)
N2 C7 1.383(4)
N2 C9 1.432(4)
N1 C1 1.348(4)
N1 C2 1.396(4)
N1 C6 1.404(4)
C9 C10 1.311(5)
C9 N3 1.384(5)
C10 C11 1.333(5)
C2 C3 1.324(5)
C6 C7 1.364(5)
C6 C5 1.408(5)
C5 C4 1.340(5)
C4 C3 1.429(5)
C7 C8 1.486(4)
N3 C13 1.384(5)
C11 C12 1.372(6)
C13 C12 1.368(6)
